data_7021944
loop_
_publ_author_name
'Zhao, Jiong-Peng'
'Zhao, Ran'
'Yang, Qian'
'Hu, Bo-Wen'
'Liu, Fu-Chen'
'Bu, Xian-He'

_publ_section_title
;
 Magnetocaloric effect and slow magnetic relaxation in two only azido
 bridged ferromagnetic tetranuclear metal clusters.
;
_journal_issue 40
_journal_name_full 'Dalton transactions (Cambridge, England : 2003)'
_journal_page_first 14509
_journal_page_last 14515
_journal_paper_doi 10.1039/c3dt51655e
_journal_volume 42
_journal_year 2013
_chemical_formula_sum 'C44 H24 Co4 N32 O4'
_chemical_formula_weight 1300.67
_chemical_name_systematic
; 
 ? 
;
_space_group_IT_number 15
_symmetry_cell_setting monoclinic
_symmetry_space_group_name_Hall '-C 2yc'
_symmetry_space_group_name_H-M 'C 1 2/c 1'
_atom_sites_solution_hydrogens geom
_atom_sites_solution_primary direct
_atom_sites_solution_secondary difmap
_audit_creation_method SHELXL-97
_cell_angle_alpha 90.00
_cell_angle_beta 90.12(3)
_cell_angle_gamma 90.00
_cell_formula_units_Z 4
_cell_length_a 22.553(5)
_cell_length_b 15.665(3)
_cell_length_c 14.048(3)
_cell_measurement_reflns_used 22575
_cell_measurement_temperature 293(2)
_cell_measurement_theta_max 27.6
_cell_measurement_theta_min 3.0
_cell_volume 4963.0(18)
_computing_structure_refinement 'SHELXL-97 (Sheldrick, 1997)'
_computing_structure_solution 'SHELXS-97 (Sheldrick, 1990)'
_diffrn_ambient_temperature 293(2)
_diffrn_measured_fraction_theta_full 0.969
_diffrn_measured_fraction_theta_max 0.969
_diffrn_measurement_device_type 'Bruker P4'
_diffrn_measurement_method '\w scans'
_diffrn_radiation_monochromator graphite
_diffrn_radiation_source 'fine-focus sealed tube'
_diffrn_radiation_type MoK\a
_diffrn_radiation_wavelength 0.71073
_diffrn_reflns_av_R_equivalents 0.0446
_diffrn_reflns_av_sigmaI/netI 0.0298
_diffrn_reflns_limit_h_max 26
_diffrn_reflns_limit_h_min -26
_diffrn_reflns_limit_k_max 18
_diffrn_reflns_limit_k_min -18
_diffrn_reflns_limit_l_max 16
_diffrn_reflns_limit_l_min -16
_diffrn_reflns_number 20478
_diffrn_reflns_theta_full 25.01
_diffrn_reflns_theta_max 25.01
_diffrn_reflns_theta_min 3.01
_diffrn_standards_decay_% none
_diffrn_standards_interval_count 0
_diffrn_standards_interval_time 0
_diffrn_standards_number 0
_exptl_absorpt_coefficient_mu 1.396
_exptl_absorpt_correction_type none
_exptl_crystal_colour red
_exptl_crystal_density_diffrn 1.741
_exptl_crystal_density_method 'not measured'
_exptl_crystal_description block
_exptl_crystal_F_000 2608
_exptl_crystal_size_max 0.2
_exptl_crystal_size_mid 0.2
_exptl_crystal_size_min 0.2
_refine_diff_density_max 1.316
_refine_diff_density_min -1.339
_refine_diff_density_rms 0.130
_refine_ls_extinction_method none
_refine_ls_goodness_of_fit_ref 1.225
_refine_ls_hydrogen_treatment mixed
_refine_ls_matrix_type full
_refine_ls_number_parameters 411
_refine_ls_number_reflns 4248
_refine_ls_number_restraints 0
_refine_ls_restrained_S_all 1.225
_refine_ls_R_factor_all 0.1027
_refine_ls_R_factor_gt 0.0953
_refine_ls_shift/su_max 0.015
_refine_ls_shift/su_mean 0.001
_refine_ls_structure_factor_coef Fsqd
_refine_ls_weighting_details 'calc w=1/[\s^2^(Fo^2^)+(0.0301P)^2^+126.0132P] where P=(Fo^2^+2Fc^2^)/3'
_refine_ls_weighting_scheme calc
_refine_ls_wR_factor_gt 0.2019
_refine_ls_wR_factor_ref 0.2051
_reflns_number_gt 3828
_reflns_number_total 4248
_reflns_threshold_expression >2sigma(I)
_cod_data_source_file c3dt51655e.txt
_cod_data_source_block 2
_cod_depositor_comments
;
The following automatic conversions were performed:

'_symmetry_cell_setting' value 'Monoclinic' changed to 'monoclinic'
according to /home/saulius/struct/CIF-dictionaries/cif_core.dic
dictionary named 'cif_core.dic' version 2.4.2 from 2011-04-26.

Automatic conversion script
Id: cif_fix_values 1891 2012-01-12 08:04:46Z andrius 
;
_cod_original_cell_volume 4962.9(17)
_cod_original_sg_symbol_H-M C2/c
_cod_database_code 7021944

loop_
_symmetry_equiv_pos_as_xyz
'x, y, z'
'-x, y, -z+1/2'
'x+1/2, y+1/2, z'
'-x+1/2, y+1/2, -z+1/2'
'-x, -y, -z'
'x, -y, z-1/2'
'-x+1/2, -y+1/2, -z'
'x+1/2, -y+1/2, z-1/2'

loop_
_atom_site_label
_atom_site_type_symbol
_atom_site_fract_x
_atom_site_fract_y
_atom_site_fract_z
_atom_site_U_iso_or_equiv
_atom_site_adp_type
_atom_site_occupancy
_atom_site_symmetry_multiplicity
_atom_site_calc_flag
_atom_site_refinement_flags
Co1 Co 0.30286(5) 0.17602(7) 0.51239(8) 0.0281(3) Uani 1 1 d .
Co2 Co 0.19365(5) 0.18952(7) 0.67116(8) 0.0289(3) Uani 1 1 d .
N1 N 0.2873(3) 0.1895(5) 0.6580(5) 0.0330(16) Uani 1 1 d .
N4 N 0.2048(3) 0.1836(4) 0.5110(5) 0.0354(17) Uani 1 1 d .
N15 N 0.1943(3) 0.0438(4) 0.6867(6) 0.0348(17) Uani 1 1 d .
N11 N 0.1692(3) 0.1699(5) 0.8745(6) 0.0383(18) Uani 1 1 d .
N14 N 0.3114(3) 0.0348(5) 0.5075(5) 0.0336(17) Uani 1 1 d .
N7 N 0.3175(4) 0.1803(5) 0.3677(6) 0.0411(19) Uani 1 1 d .
N16 N 0.0983(3) 0.1610(5) 0.6525(6) 0.0384(18) Uani 1 1 d .
N8 N 0.3476(4) 0.1284(5) 0.3241(6) 0.0403(19) Uani 1 1 d .
N13 N 0.4010(3) 0.1619(5) 0.5571(6) 0.0380(18) Uani 1 1 d .
N2 N 0.3217(3) 0.1677(5) 0.7192(6) 0.0399(18) Uani 1 1 d .
N5 N 0.1736(4) 0.1352(5) 0.4627(6) 0.047(2) Uani 1 1 d .
O1 O 0.4844(4) -0.1150(5) 0.6152(6) 0.066(2) Uani 1 1 d .
C11 C 0.4099(4) 0.0772(6) 0.5676(6) 0.0338(19) Uani 1 1 d .
C6 C 0.3878(4) -0.0680(6) 0.5522(7) 0.037(2) Uani 1 1 d .
C2 C 0.5004(4) 0.1745(7) 0.6257(8) 0.047(2) Uani 1 1 d .
N10 N 0.1933(4) 0.2119(6) 0.8137(6) 0.051(2) Uani 1 1 d .
C10 C 0.3660(4) 0.0137(5) 0.5393(6) 0.0317(19) Uani 1 1 d .
C4 C 0.4604(4) 0.0364(6) 0.6012(7) 0.040(2) Uani 1 1 d .
C7 C 0.3530(5) -0.1353(6) 0.5242(8) 0.042(2) Uani 1 1 d .
C12 C 0.2331(5) -0.0197(7) 0.7025(8) 0.053(3) Uani 1 1 d .
H12A H 0.2721 -0.0054 0.7167 0.063 Uiso 1 1 calc R
C22 C 0.1392(4) 0.0171(5) 0.6699(6) 0.0332(19) Uani 1 1 d .
C9 C 0.2779(4) -0.0325(6) 0.4808(8) 0.042(2) Uani 1 1 d .
C13 C 0.2181(5) -0.1048(7) 0.6989(8) 0.057(3) Uani 1 1 d .
H13A H 0.2469 -0.1460 0.7105 0.069 Uiso 1 1 calc R
C8 C 0.2977(4) -0.1170(6) 0.4886(8) 0.045(2) Uani 1 1 d .
C14 C 0.1601(6) -0.1299(7) 0.6780(9) 0.056(3) Uani 1 1 d .
C3 C 0.5076(4) 0.0872(6) 0.6322(7) 0.040(2) Uani 1 1 d .
H3A H 0.5423 0.0632 0.6560 0.048 Uiso 1 1 calc R
N12 N 0.1479(5) 0.1355(8) 0.9392(8) 0.071(3) Uani 1 1 d .
N9 N 0.3745(5) 0.0779(6) 0.2835(8) 0.064(3) Uani 1 1 d .
C15 C 0.1185(5) -0.0653(6) 0.6636(7) 0.045(2) Uani 1 1 d .
C1 C 0.4477(4) 0.2102(7) 0.5897(7) 0.042(2) Uani 1 1 d .
C20 C 0.0469(5) 0.2079(7) 0.6367(9) 0.054(3) Uani 1 1 d .
C5 C 0.4496(4) -0.0578(7) 0.5942(7) 0.042(2) Uani 1 1 d .
N3 N 0.3552(4) 0.1489(7) 0.7789(7) 0.064(3) Uani 1 1 d .
O2 O 0.0190(4) -0.1206(6) 0.6318(8) 0.092(3) Uani 1 1 d .
C21 C 0.0906(4) 0.0776(5) 0.6513(6) 0.0304(19) Uani 1 1 d .
N6 N 0.1419(5) 0.0900(7) 0.4197(8) 0.076(3) Uani 1 1 d .
C17 C 0.0377(5) 0.0333(7) 0.6345(8) 0.051(3) Uani 1 1 d .
C16 C 0.0540(5) -0.0618(7) 0.6414(9) 0.058(3) Uani 1 1 d .
C18 C -0.0133(5) 0.0798(8) 0.6171(9) 0.060(3) Uani 1 1 d .
C19 C -0.0074(4) 0.1679(8) 0.6204(8) 0.055(3) Uani 1 1 d .
H19A H -0.0409 0.2016 0.6115 0.066 Uiso 1 1 calc R
H8 H 0.237(3) -0.014(4) 0.470(5) 0.010(17) Uiso 1 1 d .
H4 H 0.437(4) 0.275(6) 0.585(6) 0.03(2) Uiso 1 1 d .
H3 H 0.049(3) 0.271(5) 0.633(5) 0.015(18) Uiso 1 1 d .
H2 H -0.055(5) 0.053(6) 0.602(7) 0.05(3) Uiso 1 1 d .
H5 H 0.546(5) 0.195(7) 0.635(7) 0.05(3) Uiso 1 1 d .
H6 H 0.359(4) -0.190(6) 0.545(7) 0.04(3) Uiso 1 1 d .
H1 H 0.152(4) -0.189(7) 0.681(7) 0.04(3) Uiso 1 1 d .
H7 H 0.276(6) -0.167(9) 0.452(10) 0.09(4) Uiso 1 1 d .

loop_
_atom_site_aniso_label
_atom_site_aniso_U_11
_atom_site_aniso_U_22
_atom_site_aniso_U_33
_atom_site_aniso_U_23
_atom_site_aniso_U_13
_atom_site_aniso_U_12
Co1 0.0259(6) 0.0240(6) 0.0345(6) 0.0038(5) -0.0029(5) 0.0019(5)
Co2 0.0245(6) 0.0259(6) 0.0363(7) 0.0032(5) -0.0019(5) -0.0007(4)
N1 0.030(4) 0.037(4) 0.032(4) 0.006(3) -0.005(3) 0.000(3)
N4 0.044(4) 0.022(4) 0.041(4) -0.004(3) -0.012(3) -0.006(3)
N15 0.030(4) 0.029(4) 0.045(4) 0.003(3) 0.001(3) -0.004(3)
N11 0.029(4) 0.047(5) 0.038(4) 0.002(4) -0.008(3) 0.002(4)
N14 0.029(4) 0.036(4) 0.036(4) 0.009(3) -0.007(3) 0.001(3)
N7 0.051(5) 0.030(4) 0.042(5) 0.003(4) 0.009(4) 0.006(4)
N16 0.027(4) 0.033(4) 0.055(5) 0.003(4) -0.005(3) 0.005(3)
N8 0.039(4) 0.039(5) 0.043(5) 0.005(4) -0.004(4) -0.003(4)
N13 0.032(4) 0.028(4) 0.054(5) 0.000(3) -0.007(3) -0.006(3)
N2 0.040(4) 0.041(4) 0.038(4) -0.002(4) -0.010(4) -0.003(4)
N5 0.043(5) 0.047(5) 0.050(5) 0.009(4) -0.002(4) 0.008(4)
O1 0.058(5) 0.054(5) 0.084(6) 0.012(4) -0.012(4) 0.024(4)
C11 0.026(4) 0.036(5) 0.039(5) 0.001(4) -0.002(4) 0.002(4)
C6 0.033(5) 0.042(5) 0.036(5) 0.002(4) -0.003(4) -0.001(4)
C2 0.031(5) 0.055(6) 0.055(6) -0.014(5) 0.007(4) -0.016(5)
N10 0.068(6) 0.044(5) 0.042(5) 0.000(4) 0.006(4) -0.021(4)
C10 0.024(4) 0.033(5) 0.039(5) 0.001(4) -0.004(4) -0.005(3)
C4 0.036(5) 0.045(5) 0.038(5) -0.001(4) -0.001(4) 0.006(4)
C7 0.047(6) 0.027(5) 0.053(6) 0.004(4) 0.008(5) 0.002(4)
C12 0.035(5) 0.060(7) 0.062(7) 0.005(6) -0.013(5) 0.014(5)
C22 0.036(5) 0.026(4) 0.038(5) -0.004(4) -0.002(4) 0.003(4)
C9 0.026(5) 0.041(5) 0.060(6) 0.002(5) -0.009(4) -0.006(4)
C13 0.067(8) 0.043(6) 0.061(7) 0.008(5) -0.001(6) 0.025(6)
C8 0.033(5) 0.037(5) 0.063(7) -0.001(5) -0.001(5) -0.007(4)
C14 0.067(8) 0.031(6) 0.068(8) 0.005(5) -0.003(6) 0.005(5)
C3 0.026(5) 0.053(6) 0.042(5) -0.005(4) -0.006(4) 0.000(4)
N12 0.056(6) 0.092(8) 0.065(7) 0.031(6) 0.008(5) -0.005(6)
N9 0.063(6) 0.054(6) 0.076(7) -0.021(5) 0.028(5) -0.003(5)
C15 0.051(6) 0.032(5) 0.051(6) 0.008(4) -0.009(5) -0.004(4)
C1 0.040(5) 0.040(5) 0.047(6) -0.003(4) 0.001(4) -0.005(4)
C20 0.039(6) 0.041(6) 0.082(8) 0.013(6) 0.005(5) 0.007(5)
C5 0.037(5) 0.050(6) 0.040(5) 0.006(4) 0.001(4) 0.019(4)
N3 0.050(6) 0.093(8) 0.048(6) 0.015(5) -0.006(5) 0.012(5)
O2 0.079(7) 0.057(6) 0.139(10) 0.013(6) -0.028(6) -0.028(5)
C21 0.025(4) 0.021(4) 0.044(5) 0.003(4) -0.003(4) 0.001(3)
N6 0.069(7) 0.080(8) 0.081(8) -0.026(6) -0.034(6) -0.017(6)
C17 0.049(6) 0.045(6) 0.058(7) 0.007(5) -0.007(5) -0.014(5)
C16 0.058(7) 0.049(6) 0.067(8) 0.001(5) -0.008(6) -0.022(6)
C18 0.030(6) 0.068(8) 0.082(9) 0.015(7) -0.005(5) -0.007(5)
C19 0.028(5) 0.068(8) 0.070(7) 0.014(6) -0.005(5) 0.015(5)

loop_
_atom_type_symbol
_atom_type_description
_atom_type_scat_dispersion_real
_atom_type_scat_dispersion_imag
_atom_type_scat_source
C C 0.0033 0.0016 'International Tables Vol C Tables 4.2.6.8 and 6.1.1.4'
H H 0.0000 0.0000 'International Tables Vol C Tables 4.2.6.8 and 6.1.1.4'
N N 0.0061 0.0033 'International Tables Vol C Tables 4.2.6.8 and 6.1.1.4'
O O 0.0106 0.0060 'International Tables Vol C Tables 4.2.6.8 and 6.1.1.4'
Co Co 0.3494 0.9721 'International Tables Vol C Tables 4.2.6.8 and 6.1.1.4'

loop_
_geom_angle_atom_site_label_1
_geom_angle_atom_site_label_2
_geom_angle_atom_site_label_3
_geom_angle
_geom_angle_site_symmetry_1
_geom_angle_site_symmetry_3
N7 Co1 N1 172.3(3) . .
N7 Co1 N4 98.7(3) . .
N1 Co1 N4 80.4(3) . .
N7 Co1 N14 89.3(3) . .
N1 Co1 N14 98.4(3) . .
N4 Co1 N14 98.0(3) . .
N7 Co1 N4 80.5(3) . 7_556
N1 Co1 N4 91.8(3) . 7_556
N4 Co1 N4 82.5(3) . 7_556
N14 Co1 N4 169.8(3) . 7_556
N7 Co1 N13 96.7(3) . .
N1 Co1 N13 84.6(3) . .
N4 Co1 N13 164.5(3) . .
N14 Co1 N13 80.2(3) . .
N4 Co1 N13 102.0(3) 7_556 .
N10 Co2 N1 95.3(3) . .
N10 Co2 N7 95.0(3) . 7_556
N1 Co2 N7 95.4(3) . 7_556
N10 Co2 N16 98.4(3) . .
N1 Co2 N16 163.4(3) . .
N7 Co2 N16 92.8(3) 7_556 .
N10 Co2 N4 170.3(3) . .
N1 Co2 N4 78.5(3) . .
N7 Co2 N4 78.3(3) 7_556 .
N16 Co2 N4 89.1(3) . .
N10 Co2 N15 94.5(3) . .
N1 Co2 N15 90.1(3) . .
N7 Co2 N15 168.6(3) 7_556 .
N16 Co2 N15 79.4(3) . .
N4 Co2 N15 93.1(3) . .
N2 N1 Co1 124.1(6) . .
N2 N1 Co2 125.2(6) . .
Co1 N1 Co2 104.8(3) . .
N5 N4 Co1 122.6(6) . .
N5 N4 Co1 118.8(6) . 7_556
Co1 N4 Co1 97.5(3) . 7_556
N5 N4 Co2 120.4(6) . .
Co1 N4 Co2 96.1(3) . .
Co1 N4 Co2 95.6(3) 7_556 .
C22 N15 C12 113.8(8) . .
C22 N15 Co2 106.9(5) . .
C12 N15 Co2 139.2(7) . .
N12 N11 N10 173.3(11) . .
C9 N14 C10 114.2(8) . .
C9 N14 Co1 137.6(6) . .
C10 N14 Co1 108.2(6) . .
N8 N7 Co1 124.1(6) . .
N8 N7 Co2 125.0(6) . 7_556
Co1 N7 Co2 105.4(3) . 7_556
C21 N16 C20 114.4(8) . .
C21 N16 Co2 109.2(5) . .
C20 N16 Co2 136.2(7) . .
N9 N8 N7 177.8(10) . .
C11 N13 C1 113.0(8) . .
C11 N13 Co1 105.4(5) . .
C1 N13 Co1 140.4(6) . .
N3 N2 N1 178.2(10) . .
N6 N5 N4 176.9(11) . .
N13 C11 C4 127.8(8) . .
N13 C11 C10 122.6(8) . .
C4 C11 C10 109.6(8) . .
C7 C6 C10 118.1(8) . .
C7 C6 C5 135.6(9) . .
C10 C6 C5 106.2(8) . .
C3 C2 C1 121.1(9) . .
C3 C2 H5 100(6) . .
C1 C2 H5 137(6) . .
N11 N10 Co2 127.3(7) . .
N14 C10 C6 126.4(8) . .
N14 C10 C11 122.9(8) . .
C6 C10 C11 110.7(7) . .
C11 C4 C3 117.8(9) . .
C11 C4 C5 107.4(8) . .
C3 C4 C5 134.8(9) . .
C6 C7 C8 117.5(9) . .
C6 C7 H6 124(6) . .
C8 C7 H6 116(6) . .
N15 C12 C13 123.5(10) . .
N15 C12 H12A 118.3 . .
C13 C12 H12A 118.3 . .
N15 C22 C15 128.5(8) . .
N15 C22 C21 121.5(8) . .
C15 C22 C21 110.0(8) . .
N14 C9 C8 122.6(8) . .
N14 C9 H8 110(4) . .
C8 C9 H8 126(4) . .
C12 C13 C14 120.7(10) . .
C12 C13 H13A 119.7 . .
C14 C13 H13A 119.7 . .
C7 C8 C9 121.0(9) . .
C7 C8 H7 116(7) . .
C9 C8 H7 121(7) . .
C15 C14 C13 117.1(10) . .
C15 C14 H1 126(6) . .
C13 C14 H1 117(6) . .
C2 C3 C4 117.0(9) . .
C2 C3 H3A 121.5 . .
C4 C3 H3A 121.5 . .
C22 C15 C14 116.4(9) . .
C22 C15 C16 108.1(9) . .
C14 C15 C16 135.5(10) . .
N13 C1 C2 123.2(9) . .
N13 C1 H4 110(5) . .
C2 C1 H4 127(5) . .
N16 C20 C19 121.3(10) . .
N16 C20 H3 119(4) . .
C19 C20 H3 119(4) . .
O1 C5 C4 126.9(10) . .
O1 C5 C6 127.0(10) . .
C4 C5 C6 106.1(7) . .
N16 C21 C17 127.2(8) . .
N16 C21 C22 122.6(8) . .
C17 C21 C22 110.1(8) . .
C18 C17 C21 118.5(10) . .
C18 C17 C16 136.2(10) . .
C21 C17 C16 105.4(9) . .
O2 C16 C15 128.9(11) . .
O2 C16 C17 124.6(11) . .
C15 C16 C17 106.4(8) . .
C17 C18 C19 116.0(10) . .
C17 C18 H2 124(6) . .
C19 C18 H2 120(6) . .
C18 C19 C20 122.5(10) . .
C18 C19 H19A 118.7 . .
C20 C19 H19A 118.7 . .

loop_
_geom_bond_atom_site_label_1
_geom_bond_atom_site_label_2
_geom_bond_distance
_geom_bond_site_symmetry_2
Co1 N7 2.061(8) .
Co1 N1 2.087(7) .
Co1 N4 2.216(8) .
Co1 N14 2.222(7) .
Co1 N4 2.229(7) 7_556
Co1 N13 2.310(7) .
Co2 N10 2.033(9) .
Co2 N1 2.120(7) .
Co2 N7 2.125(8) 7_556
Co2 N16 2.211(7) .
Co2 N4 2.267(8) .
Co2 N15 2.293(7) .
N1 N2 1.207(10) .
N4 N5 1.236(11) .
N4 Co1 2.229(7) 7_556
N15 C22 1.333(11) .
N15 C12 1.343(12) .
N11 N12 1.161(12) .
N11 N10 1.208(11) .
N14 C9 1.349(12) .
N14 C10 1.350(11) .
N7 N8 1.225(11) .
N7 Co2 2.125(8) 7_556
N16 C21 1.318(11) .
N16 C20 1.390(12) .
N8 N9 1.148(12) .
N13 C11 1.351(11) .
N13 C1 1.374(12) .
N2 N3 1.164(11) .
N5 N6 1.174(12) .
O1 C5 1.228(11) .
C11 C4 1.387(12) .
C11 C10 1.458(12) .
C6 C7 1.372(13) .
C6 C10 1.383(13) .
C6 C5 1.521(13) .
C2 C3 1.381(15) .
C2 C1 1.406(15) .
C2 H5 1.09(11) .
C4 C3 1.398(13) .
C4 C5 1.497(14) .
C7 C8 1.374(14) .
C7 H6 0.92(10) .
C12 C13 1.376(16) .
C12 H12A 0.9300 .
C22 C15 1.374(13) .
C22 C21 1.471(11) .
C9 C8 1.401(14) .
C9 H8 0.98(7) .
C13 C14 1.398(17) .
C13 H13A 0.9300 .
C8 H7 1.05(14) .
C14 C15 1.394(15) .
C14 H1 0.95(10) .
C3 H3A 0.9300 .
C15 C16 1.489(15) .
C1 H4 1.04(9) .
C20 C19 1.394(15) .
C20 H3 0.99(8) .
O2 C16 1.219(13) .
C21 C17 1.402(13) .
C17 C18 1.382(15) .
C17 C16 1.538(16) .
C18 C19 1.388(17) .
C18 H2 1.04(10) .
C19 H19A 0.9300 .

loop_
_geom_torsion_atom_site_label_1
_geom_torsion_atom_site_label_2
_geom_torsion_atom_site_label_3
_geom_torsion_atom_site_label_4
_geom_torsion
_geom_torsion_site_symmetry_1
_geom_torsion_site_symmetry_4
N7 Co1 N1 N2 -119(2) . .
N4 Co1 N1 N2 157.7(8) . .
N14 Co1 N1 N2 60.9(8) . .
N4 Co1 N1 N2 -120.2(7) 7_556 .
N13 Co1 N1 N2 -18.4(7) . .
N7 Co1 N1 Co2 87(2) . .
N4 Co1 N1 Co2 3.7(3) . .
N14 Co1 N1 Co2 -93.1(3) . .
N4 Co1 N1 Co2 85.8(3) 7_556 .
N13 Co1 N1 Co2 -172.4(3) . .
N10 Co2 N1 N2 30.3(8) . .
N7 Co2 N1 N2 125.9(8) 7_556 .
N16 Co2 N1 N2 -114.8(11) . .
N4 Co2 N1 N2 -157.3(8) . .
N15 Co2 N1 N2 -64.2(8) . .
N10 Co2 N1 Co1 -176.1(4) . .
N7 Co2 N1 Co1 -80.5(3) 7_556 .
N16 Co2 N1 Co1 38.8(11) . .
N4 Co2 N1 Co1 -3.6(3) . .
N15 Co2 N1 Co1 89.5(3) . .
N7 Co1 N4 N5 52.2(7) . .
N1 Co1 N4 N5 -135.6(7) . .
N14 Co1 N4 N5 -38.4(7) . .
N4 Co1 N4 N5 131.3(8) 7_556 .
N13 Co1 N4 N5 -120.7(10) . .
N7 Co1 N4 Co1 -79.1(3) . 7_556
N1 Co1 N4 Co1 93.1(3) . 7_556
N14 Co1 N4 Co1 -169.7(3) . 7_556
N4 Co1 N4 Co1 0.0 7_556 7_556
N13 Co1 N4 Co1 107.9(9) . 7_556
N7 Co1 N4 Co2 -175.6(3) . .
N1 Co1 N4 Co2 -3.4(3) . .
N14 Co1 N4 Co2 93.8(3) . .
N4 Co1 N4 Co2 -96.5(3) 7_556 .
N13 Co1 N4 Co2 11.4(11) . .
N10 Co2 N4 N5 -171.9(19) . .
N1 Co2 N4 N5 137.0(7) . .
N7 Co2 N4 N5 -125.0(7) 7_556 .
N16 Co2 N4 N5 -31.9(7) . .
N15 Co2 N4 N5 47.5(7) . .
N10 Co2 N4 Co1 54(2) . .
N1 Co2 N4 Co1 3.3(3) . .
N7 Co2 N4 Co1 101.4(3) 7_556 .
N16 Co2 N4 Co1 -165.5(3) . .
N15 Co2 N4 Co1 -86.2(3) . .
N10 Co2 N4 Co1 -44(2) . 7_556
N1 Co2 N4 Co1 -94.9(3) . 7_556
N7 Co2 N4 Co1 3.2(3) 7_556 7_556
N16 Co2 N4 Co1 96.3(3) . 7_556
N15 Co2 N4 Co1 175.6(3) . 7_556
N10 Co2 N15 C22 102.2(6) . .
N1 Co2 N15 C22 -162.5(6) . .
N7 Co2 N15 C22 -43.4(17) 7_556 .
N16 Co2 N15 C22 4.5(6) . .
N4 Co2 N15 C22 -84.0(6) . .
N10 Co2 N15 C12 -82.1(11) . .
N1 Co2 N15 C12 13.2(11) . .
N7 Co2 N15 C12 132.4(15) 7_556 .
N16 Co2 N15 C12 -179.8(11) . .
N4 Co2 N15 C12 91.8(11) . .
N7 Co1 N14 C9 -77.1(10) . .
N1 Co1 N14 C9 103.0(10) . .
N4 Co1 N14 C9 21.6(10) . .
N4 Co1 N14 C9 -70.4(19) 7_556 .
N13 Co1 N14 C9 -174.0(10) . .
N7 Co1 N14 C10 101.6(6) . .
N1 Co1 N14 C10 -78.4(6) . .
N4 Co1 N14 C10 -159.8(6) . .
N4 Co1 N14 C10 108.3(15) 7_556 .
N13 Co1 N14 C10 4.7(6) . .
N1 Co1 N7 N8 150(2) . .
N4 Co1 N7 N8 -127.8(8) . .
N14 Co1 N7 N8 -29.8(8) . .
N4 Co1 N7 N8 151.4(8) 7_556 .
N13 Co1 N7 N8 50.3(8) . .
N1 Co1 N7 Co2 -5(3) . 7_556
N4 Co1 N7 Co2 77.2(4) . 7_556
N14 Co1 N7 Co2 175.2(4) . 7_556
N4 Co1 N7 Co2 -3.6(3) 7_556 7_556
N13 Co1 N7 Co2 -104.7(3) . 7_556
N10 Co2 N16 C21 -98.3(7) . .
N1 Co2 N16 C21 46.6(13) . .
N7 Co2 N16 C21 166.3(7) 7_556 .
N4 Co2 N16 C21 88.0(7) . .
N15 Co2 N16 C21 -5.3(6) . .
N10 Co2 N16 C20 86.3(11) . .
N1 Co2 N16 C20 -128.8(12) . .
N7 Co2 N16 C20 -9.2(11) 7_556 .
N4 Co2 N16 C20 -87.4(11) . .
N15 Co2 N16 C20 179.3(11) . .
Co1 N7 N8 N9 75(29) . .
Co2 N7 N8 N9 -135(29) 7_556 .
N7 Co1 N13 C11 -95.1(6) . .
N1 Co1 N13 C11 92.6(6) . .
N4 Co1 N13 C11 77.9(12) . .
N14 Co1 N13 C11 -6.9(6) . .
N4 Co1 N13 C11 -176.7(6) 7_556 .
N7 Co1 N13 C1 98.8(11) . .
N1 Co1 N13 C1 -73.5(11) . .
N4 Co1 N13 C1 -88.2(14) . .
N14 Co1 N13 C1 -173.0(11) . .
N4 Co1 N13 C1 17.2(11) 7_556 .
Co1 N1 N2 N3 110(32) . .
Co2 N1 N2 N3 -101(32) . .
Co1 N4 N5 N6 157(19) . .
Co1 N4 N5 N6 -81(20) 7_556 .
Co2 N4 N5 N6 36(20) . .
C1 N13 C11 C4 -3.8(14) . .
Co1 N13 C11 C4 -174.2(8) . .
C1 N13 C11 C10 179.0(9) . .
Co1 N13 C11 C10 8.6(11) . .
N12 N11 N10 Co2 -177(100) . .
N1 Co2 N10 N11 -125.1(10) . .
N7 Co2 N10 N11 139.0(10) 7_556 .
N16 Co2 N10 N11 45.4(10) . .
N4 Co2 N10 N11 -175.1(15) . .
N15 Co2 N10 N11 -34.5(10) . .
C9 N14 C10 C6 -4.6(14) . .
Co1 N14 C10 C6 176.4(8) . .
C9 N14 C10 C11 177.1(9) . .
Co1 N14 C10 C11 -1.9(10) . .
C7 C6 C10 N14 5.0(15) . .
C5 C6 C10 N14 -176.9(9) . .
C7 C6 C10 C11 -176.5(9) . .
C5 C6 C10 C11 1.6(10) . .
N13 C11 C10 N14 -5.3(14) . .
C4 C11 C10 N14 177.1(8) . .
N13 C11 C10 C6 176.2(9) . .
C4 C11 C10 C6 -1.4(11) . .
N13 C11 C4 C3 2.8(15) . .
C10 C11 C4 C3 -179.8(8) . .
N13 C11 C4 C5 -176.9(9) . .
C10 C11 C4 C5 0.5(11) . .
C10 C6 C7 C8 -2.6(14) . .
C5 C6 C7 C8 179.9(10) . .
C22 N15 C12 C13 1.9(15) . .
Co2 N15 C12 C13 -173.7(8) . .
C12 N15 C22 C15 -2.5(15) . .
Co2 N15 C22 C15 174.5(9) . .
C12 N15 C22 C21 179.8(9) . .
Co2 N15 C22 C21 -3.2(10) . .
C10 N14 C9 C8 2.1(14) . .
Co1 N14 C9 C8 -179.2(8) . .
N15 C12 C13 C14 0.0(19) . .
C6 C7 C8 C9 0.5(16) . .
N14 C9 C8 C7 -0.3(17) . .
C12 C13 C14 C15 -1.5(18) . .
C1 C2 C3 C4 0.1(15) . .
C11 C4 C3 C2 -0.7(14) . .
C5 C4 C3 C2 178.9(10) . .
N15 C22 C15 C14 1.1(16) . .
C21 C22 C15 C14 179.0(9) . .
N15 C22 C15 C16 -178.7(10) . .
C21 C22 C15 C16 -0.7(12) . .
C13 C14 C15 C22 1.0(16) . .
C13 C14 C15 C16 -179.3(12) . .
C11 N13 C1 C2 3.0(14) . .
Co1 N13 C1 C2 168.4(8) . .
C3 C2 C1 N13 -1.4(16) . .
C21 N16 C20 C19 -0.5(16) . .
Co2 N16 C20 C19 174.8(8) . .
C11 C4 C5 O1 178.2(10) . .
C3 C4 C5 O1 -1.4(19) . .
C11 C4 C5 C6 0.4(10) . .
C3 C4 C5 C6 -179.2(11) . .
C7 C6 C5 O1 -1.4(19) . .
C10 C6 C5 O1 -179.0(10) . .
C7 C6 C5 C4 176.4(11) . .
C10 C6 C5 C4 -1.2(10) . .
C20 N16 C21 C17 1.3(15) . .
Co2 N16 C21 C17 -175.3(9) . .
C20 N16 C21 C22 -177.8(9) . .
Co2 N16 C21 C22 5.6(11) . .
N15 C22 C21 N16 -1.6(14) . .
C15 C22 C21 N16 -179.7(9) . .
N15 C22 C21 C17 179.1(9) . .
C15 C22 C21 C17 1.1(12) . .
N16 C21 C17 C18 -0.2(17) . .
C22 C21 C17 C18 179.0(10) . .
N16 C21 C17 C16 179.9(10) . .
C22 C21 C17 C16 -0.9(12) . .
C22 C15 C16 O2 -178.4(13) . .
C14 C15 C16 O2 2(2) . .
C22 C15 C16 C17 0.2(12) . .
C14 C15 C16 C17 -179.5(13) . .
C18 C17 C16 O2 -1(2) . .
C21 C17 C16 O2 179.1(13) . .
C18 C17 C16 C15 -179.4(14) . .
C21 C17 C16 C15 0.4(12) . .
C21 C17 C18 C19 -1.6(17) . .
C16 C17 C18 C19 178.2(13) . .
C17 C18 C19 C20 2.4(19) . .
N16 C20 C19 C18 -1.4(19) . .
